data_7129243
loop_
_publ_author_name
'Guthardt, Robin'
'Blanckenberg, Johannes'
'Bruhn, Clemens'
'Siemeling, Ulrich'

_publ_section_title
;
 Planar-chiral 1,1&#x2019;-diaminoferrocenes
;
_journal_name_full 'Chemical Communications'
_journal_paper_doi 10.1039/D1CC05287J
_journal_year 2021
_chemical_formula_moiety 'C22 H21 Fe N2 P, C H4 O'
_chemical_formula_sum 'C23 H25 Fe N2 O P'
_chemical_formula_weight 432.27
_space_group_crystal_system orthorhombic
_space_group_IT_number 56
_space_group_name_Hall '-P 2ab 2ac'
_space_group_name_H-M_alt 'P c c n'
_atom_sites_solution_hydrogens mixed
_audit_creation_date 2019-11-18
_audit_creation_method
;
Olex2 1.2
(compiled 2018.05.29 svn.r3508 for OlexSys, GUI svn.r5506)
;
_audit_update_record
;
2021-09-09 deposited with the CCDC.	2021-11-15 downloaded from the CCDC.
;
_cell_angle_alpha 90
_cell_angle_beta 90
_cell_angle_gamma 90
_cell_formula_units_Z 8
_cell_length_a 18.4207(10)
_cell_length_b 31.6063(12)
_cell_length_c 7.5560(3)
_cell_measurement_reflns_used 25265
_cell_measurement_temperature 100(2)
_cell_measurement_theta_max 71.56
_cell_measurement_theta_min 2.78
_cell_volume 4399.2(3)
_computing_molecular_graphics 'Olex2 (Dolomanov et al., 2009)'
_computing_publication_material 'Olex2 (Dolomanov et al., 2009)'
_computing_structure_refinement 'ShelXL (Sheldrick, 2015)'
_diffrn_ambient_temperature 100(2)
_diffrn_detector 'imaging plate area detector'
_diffrn_detector_area_resol_mean 5.81
_diffrn_detector_type 'STOE Imaging Plate'
_diffrn_measured_fraction_theta_full 0.965
_diffrn_measured_fraction_theta_max 0.944
_diffrn_measurement_details
;
 1019 frames, detector distance = 40 mm
;
_diffrn_measurement_device '4-circle diffractometer'
_diffrn_measurement_device_type 'STOE STADI VARI'
_diffrn_measurement_method 'rotation method, \w scans'
_diffrn_radiation_collimation '1.2 mm, 0.6 diameter'
_diffrn_radiation_monochromator 'Graded multilayer mirror'
_diffrn_radiation_polarisn_norm 0
_diffrn_radiation_probe x-ray
_diffrn_radiation_type CuK\a
_diffrn_radiation_wavelength 1.54186
_diffrn_reflns_av_R_equivalents 0.0274
_diffrn_reflns_av_unetI/netI 0.0248
_diffrn_reflns_Laue_measured_fraction_full 0.965
_diffrn_reflns_Laue_measured_fraction_max 0.944
_diffrn_reflns_limit_h_max 16
_diffrn_reflns_limit_h_min -22
_diffrn_reflns_limit_k_max 38
_diffrn_reflns_limit_k_min -34
_diffrn_reflns_limit_l_max 4
_diffrn_reflns_limit_l_min -8
_diffrn_reflns_number 9188
_diffrn_reflns_point_group_measured_fraction_full 0.965
_diffrn_reflns_point_group_measured_fraction_max 0.944
_diffrn_reflns_theta_full 67.686
_diffrn_reflns_theta_max 70.628
_diffrn_reflns_theta_min 2.796
_diffrn_source 'sealed x-ray tube'
_diffrn_source_current 0.600
_diffrn_source_power 0.030
_diffrn_source_target Cu
_diffrn_source_type 'Genix Cu 3D HF'
_diffrn_source_voltage 50
_exptl_absorpt_coefficient_mu 6.295
_exptl_absorpt_correction_T_max 1.0000
_exptl_absorpt_correction_T_min 0.2392
_exptl_absorpt_correction_type multi-scan
_exptl_absorpt_process_details
;
STOE LANA, absorption correction by scaling of reflection intensities.
J. Koziskova, F. Hahn, J. Richter, J. Kozisek, "Comparison of different
absorption corrections on the model structure of tetrakis(\m~2~-acetato)-
diaqua-di-copper(II)", Acta Chimica Slovaca, vol. 9, no. 2, 2016, pp. 136 - 140.
;
_exptl_crystal_colour yellow
_exptl_crystal_colour_primary yellow
_exptl_crystal_density_diffrn 1.305
_exptl_crystal_description needle
_exptl_crystal_F_000 1808
_exptl_crystal_size_max 0.35
_exptl_crystal_size_mid 0.137
_exptl_crystal_size_min 0.03
_refine_diff_density_max 0.543
_refine_diff_density_min -0.503
_refine_diff_density_rms 0.075
_refine_ls_extinction_method none
_refine_ls_goodness_of_fit_ref 1.060
_refine_ls_hydrogen_treatment mixed
_refine_ls_matrix_type full
_refine_ls_number_parameters 261
_refine_ls_number_reflns 3994
_refine_ls_number_restraints 0
_refine_ls_restrained_S_all 1.060
_refine_ls_R_factor_all 0.0620
_refine_ls_R_factor_gt 0.0502
_refine_ls_shift/su_max 0.001
_refine_ls_shift/su_mean 0.000
_refine_ls_structure_factor_coef Fsqd
_refine_ls_weighting_details 'w=1/[\s^2^(Fo^2^)+(0.0708P)^2^+6.7900P] where P=(Fo^2^+2Fc^2^)/3'
_refine_ls_weighting_scheme calc
_refine_ls_wR_factor_gt 0.1291
_refine_ls_wR_factor_ref 0.1387
_reflns_Friedel_coverage 0.000
_reflns_number_gt 3354
_reflns_number_total 3994
_reflns_threshold_expression 'I > 2\s(I)'
_cod_data_source_file d1cc05287j2.cif
_cod_data_source_block sv0828
_cod_database_code 7129243
_shelx_shelxl_version_number 2014/7
_shelx_space_group_comment
;
The symmetry employed for this shelxl refinement is uniquely defined
by the following loop, which should always be used as a source of
symmetry information in preference to the above space-group names.
They are only intended as comments.
;
_shelx_estimated_absorpt_t_max 0.834
_shelx_estimated_absorpt_t_min 0.217
_olex2_refinement_description
;
1. Fixed Uiso
 At 1.2 times of:
  All C(H) groups, All N(H) groups, All N(H,H) groups
 At 1.5 times of:
  All C(H,H,H) groups, All O(H) groups
2.a Rotating group:
 N1(H1A), N2(H2A,H2B)
2.b Aromatic/amide H refined with riding coordinates:
 C3(H3), C4(H4), C5(H5), C7(H7), C8(H8), C9(H9), C10(H10), C12(H12), C13(H13),
 C14(H14), C15(H15), C16(H16), C18(H18), C19(H19), C20(H20), C21(H21), C22(H22)
2.c Idealised Me refined as rotating group:
 C23(H23A,H23B,H23C)
2.d Idealised tetrahedral OH refined as rotating group:
 O1(H1)
;
_olex2_submission_special_instructions 'No special instructions were received'

loop_
_space_group_symop_operation_xyz
'x, y, z'
'-x+1/2, -y+1/2, z'
'-x, y+1/2, -z+1/2'
'x+1/2, -y, -z+1/2'
'-x, -y, -z'
'x-1/2, y-1/2, -z'
'x, -y-1/2, z-1/2'
'-x-1/2, y, z-1/2'

loop_
_atom_site_label
_atom_site_type_symbol
_atom_site_fract_x
_atom_site_fract_y
_atom_site_fract_z
_atom_site_U_iso_or_equiv
_atom_site_adp_type
_atom_site_occupancy
_atom_site_site_symmetry_order
_atom_site_calc_flag
_atom_site_refinement_flags_posn
_atom_site_refinement_flags_adp
_atom_site_refinement_flags_occupancy
_atom_site_disorder_assembly
_atom_site_disorder_group
Fe1 Fe 0.60593(2) 0.43696(2) 0.50072(6) 0.02644(17) Uani 1 1 d . . . . .
P1 P 0.47375(4) 0.36067(2) 0.43856(11) 0.0277(2) Uani 1 1 d . . . . .
N1 N 0.61060(16) 0.35283(10) 0.7225(4) 0.0373(7) Uani 1 1 d . . . . .
H1A H 0.6152 0.3351 0.6314 0.045 Uiso 1 1 d GR . . . .
N2 N 0.74008(16) 0.37628(9) 0.4167(4) 0.0382(7) Uani 1 1 d . . . . .
H2A H 0.7550 0.3765 0.5257 0.046 Uiso 1 1 d GR . . . .
H2B H 0.7135 0.3539 0.4007 0.046 Uiso 1 1 d GR . . . .
C1 C 0.57842(17) 0.39286(10) 0.6879(4) 0.0310(7) Uani 1 1 d . . . . .
C2 C 0.51787(16) 0.40066(10) 0.5721(4) 0.0274(6) Uani 1 1 d . . . . .
C3 C 0.50186(16) 0.44509(10) 0.5874(4) 0.0284(6) Uani 1 1 d . . . . .
H3 H 0.4642 0.4595 0.5262 0.034 Uiso 1 1 calc R . . . .
C4 C 0.55105(17) 0.46380(11) 0.7080(4) 0.0324(7) Uani 1 1 d . . . . .
H4 H 0.5523 0.4928 0.7412 0.039 Uiso 1 1 calc R . . . .
C5 C 0.59832(18) 0.43151(11) 0.7705(5) 0.0324(7) Uani 1 1 d . . . . .
H5 H 0.6366 0.4352 0.8533 0.039 Uiso 1 1 calc R . . . .
C6 C 0.69914(17) 0.41325(11) 0.3816(5) 0.0320(7) Uani 1 1 d . . . . .
C7 C 0.64174(17) 0.41659(10) 0.2581(4) 0.0309(7) Uani 1 1 d . . . . .
H7 H 0.6216 0.3940 0.1913 0.037 Uiso 1 1 calc R . . . .
C8 C 0.61922(17) 0.45986(11) 0.2510(4) 0.0317(7) Uani 1 1 d . . . . .
H8 H 0.5818 0.4711 0.1784 0.038 Uiso 1 1 calc R . . . .
C9 C 0.66301(17) 0.48307(11) 0.3723(4) 0.0315(7) Uani 1 1 d . . . . .
H9 H 0.6604 0.5126 0.3940 0.038 Uiso 1 1 calc R . . . .
C10 C 0.71155(17) 0.45393(11) 0.4557(5) 0.0330(7) Uani 1 1 d . . . . .
H10 H 0.7460 0.4606 0.5449 0.040 Uiso 1 1 calc R . . . .
C11 C 0.40737(16) 0.33926(10) 0.5969(4) 0.0273(6) Uani 1 1 d . . . . .
C12 C 0.38553(18) 0.29713(11) 0.5734(5) 0.0327(7) Uani 1 1 d . . . . .
H12 H 0.4046 0.2810 0.4781 0.039 Uiso 1 1 calc R . . . .
C13 C 0.3360(2) 0.27900(11) 0.6899(5) 0.0387(8) Uani 1 1 d . . . . .
H13 H 0.3214 0.2504 0.6741 0.046 Uiso 1 1 calc R . . . .
C14 C 0.30758(19) 0.30245(11) 0.8291(5) 0.0371(8) Uani 1 1 d . . . . .
H14 H 0.2728 0.2902 0.9064 0.045 Uiso 1 1 calc R . . . .
C15 C 0.33005(19) 0.34373(11) 0.8547(4) 0.0354(7) Uani 1 1 d . . . . .
H15 H 0.3114 0.3597 0.9511 0.042 Uiso 1 1 calc R . . . .
C16 C 0.37990(18) 0.36187(11) 0.7395(5) 0.0335(7) Uani 1 1 d . . . . .
H16 H 0.3954 0.3902 0.7586 0.040 Uiso 1 1 calc R . . . .
C17 C 0.41673(17) 0.39506(10) 0.2997(4) 0.0273(6) Uani 1 1 d . . . . .
C18 C 0.34541(17) 0.40631(11) 0.3395(4) 0.0329(7) Uani 1 1 d . . . . .
H18 H 0.3225 0.3947 0.4411 0.040 Uiso 1 1 calc R . . . .
C19 C 0.30756(19) 0.43430(11) 0.2318(5) 0.0354(8) Uani 1 1 d . . . . .
H19 H 0.2588 0.4414 0.2596 0.042 Uiso 1 1 calc R . . . .
C20 C 0.34050(18) 0.45194(10) 0.0840(5) 0.0325(7) Uani 1 1 d . . . . .
H20 H 0.3149 0.4716 0.0123 0.039 Uiso 1 1 calc R . . . .
C21 C 0.41123(19) 0.44053(10) 0.0417(5) 0.0310(7) Uani 1 1 d . . . . .
H21 H 0.4342 0.4525 -0.0591 0.037 Uiso 1 1 calc R . . . .
C22 C 0.44843(17) 0.41171(10) 0.1464(4) 0.0298(7) Uani 1 1 d . . . . .
H22 H 0.4960 0.4032 0.1136 0.036 Uiso 1 1 calc R . . . .
O1 O 0.56457(18) 0.32006(10) 1.0468(4) 0.0599(8) Uani 1 1 d . . . . .
H1 H 0.5882 0.3201 0.9517 0.090 Uiso 1 1 calc GR . . . .
C23 C 0.5028(3) 0.2934(2) 1.0289(7) 0.0766(17) Uani 1 1 d . . . . .
H23A H 0.5116 0.2727 0.9346 0.115 Uiso 1 1 calc GR . . . .
H23B H 0.4603 0.3106 0.9989 0.115 Uiso 1 1 calc GR . . . .
H23C H 0.4941 0.2785 1.1407 0.115 Uiso 1 1 calc GR . . . .
H1B H 0.658(2) 0.3529(13) 0.755(6) 0.046(11) Uiso 1 1 d . . . . .

loop_
_atom_site_aniso_label
_atom_site_aniso_U_11
_atom_site_aniso_U_22
_atom_site_aniso_U_33
_atom_site_aniso_U_23
_atom_site_aniso_U_13
_atom_site_aniso_U_12
Fe1 0.0201(3) 0.0319(3) 0.0273(3) 0.0030(2) 0.00102(19) -0.00329(18)
P1 0.0234(4) 0.0311(4) 0.0285(4) 0.0010(3) 0.0007(3) -0.0009(3)
N1 0.0304(15) 0.0377(16) 0.0438(18) 0.0072(13) -0.0032(13) -0.0002(12)
N2 0.0296(14) 0.0399(15) 0.0451(17) 0.0037(13) 0.0003(13) 0.0032(12)
C1 0.0246(15) 0.0380(17) 0.0304(16) 0.0062(14) 0.0015(13) -0.0032(12)
C2 0.0213(14) 0.0334(16) 0.0275(16) 0.0056(12) 0.0031(13) -0.0028(12)
C3 0.0226(14) 0.0349(16) 0.0276(16) 0.0015(13) 0.0046(12) -0.0031(12)
C4 0.0291(16) 0.0362(17) 0.0320(17) 0.0001(14) 0.0026(13) -0.0062(13)
C5 0.0265(16) 0.0429(19) 0.0279(17) 0.0031(14) -0.0011(13) -0.0066(13)
C6 0.0250(15) 0.0358(17) 0.0352(17) 0.0047(14) 0.0043(13) 0.0001(13)
C7 0.0266(15) 0.0369(17) 0.0292(16) 0.0031(13) 0.0021(13) -0.0017(13)
C8 0.0247(15) 0.0389(18) 0.0315(17) 0.0050(14) 0.0016(13) -0.0002(13)
C9 0.0252(15) 0.0326(16) 0.0366(17) 0.0049(13) 0.0069(13) -0.0018(12)
C10 0.0203(15) 0.0436(19) 0.0353(17) 0.0027(15) 0.0033(13) -0.0072(13)
C11 0.0242(14) 0.0288(16) 0.0290(16) 0.0016(13) -0.0049(12) -0.0040(12)
C12 0.0336(17) 0.0301(16) 0.0343(18) -0.0013(14) -0.0047(14) -0.0016(13)
C13 0.0443(19) 0.0322(17) 0.0396(19) 0.0012(15) -0.0043(16) -0.0103(14)
C14 0.0324(17) 0.0416(19) 0.0373(19) 0.0094(15) -0.0001(15) -0.0114(14)
C15 0.0364(17) 0.0414(19) 0.0284(17) 0.0019(14) 0.0026(14) -0.0029(14)
C16 0.0342(17) 0.0315(17) 0.0347(18) 0.0004(14) 0.0013(14) -0.0042(13)
C17 0.0276(15) 0.0311(16) 0.0233(15) -0.0022(12) -0.0017(12) -0.0037(12)
C18 0.0272(16) 0.0443(19) 0.0273(17) 0.0013(14) 0.0014(13) 0.0011(13)
C19 0.0271(16) 0.045(2) 0.0339(18) -0.0025(15) -0.0009(14) 0.0060(14)
C20 0.0352(17) 0.0301(16) 0.0321(17) -0.0027(13) -0.0059(14) 0.0030(13)
C21 0.0341(17) 0.0294(16) 0.0295(16) 0.0014(13) -0.0030(14) -0.0061(13)
C22 0.0258(15) 0.0341(17) 0.0295(16) -0.0033(13) 0.0020(13) -0.0041(12)
O1 0.0599(19) 0.066(2) 0.0534(17) -0.0017(16) 0.0025(15) -0.0188(15)
C23 0.077(3) 0.099(4) 0.055(3) 0.017(3) -0.011(3) -0.049(3)

loop_
_atom_type_symbol
_atom_type_description
_atom_type_scat_dispersion_real
_atom_type_scat_dispersion_imag
_atom_type_scat_source
C C 0.0181 0.0091 'International Tables Vol C Tables 4.2.6.8 and 6.1.1.4'
H H 0.0000 0.0000 'International Tables Vol C Tables 4.2.6.8 and 6.1.1.4'
Fe Fe -1.1336 3.1974 'International Tables Vol C Tables 4.2.6.8 and 6.1.1.4'
N N 0.0311 0.0180 'International Tables Vol C Tables 4.2.6.8 and 6.1.1.4'
O O 0.0492 0.0322 'International Tables Vol C Tables 4.2.6.8 and 6.1.1.4'
P P 0.2955 0.4335 'International Tables Vol C Tables 4.2.6.8 and 6.1.1.4'

loop_
_geom_angle_atom_site_label_1
_geom_angle_atom_site_label_2
_geom_angle_atom_site_label_3
_geom_angle
_geom_angle_site_symmetry_1
_geom_angle_site_symmetry_3
_geom_angle_publ_flag
C1 Fe1 C2 41.00(12) . . ?
C1 Fe1 C5 40.53(13) . . ?
C1 Fe1 C6 104.94(13) . . ?
C1 Fe1 C7 118.85(13) . . ?
C2 Fe1 C6 124.29(13) . . ?
C3 Fe1 C1 68.42(13) . . ?
C3 Fe1 C2 41.10(13) . . ?
C3 Fe1 C4 40.46(13) . . ?
C3 Fe1 C5 68.13(13) . . ?
C3 Fe1 C6 163.69(13) . . ?
C3 Fe1 C7 128.88(13) . . ?
C3 Fe1 C9 123.09(13) . . ?
C3 Fe1 C10 155.90(14) . . ?
C4 Fe1 C1 68.41(13) . . ?
C4 Fe1 C2 68.99(13) . . ?
C4 Fe1 C5 40.61(13) . . ?
C4 Fe1 C6 152.67(14) . . ?
C4 Fe1 C7 166.37(13) . . ?
C5 Fe1 C2 68.83(13) . . ?
C5 Fe1 C6 117.18(14) . . ?
C5 Fe1 C7 152.10(13) . . ?
C7 Fe1 C2 108.21(13) . . ?
C7 Fe1 C6 40.04(13) . . ?
C8 Fe1 C1 155.66(14) . . ?
C8 Fe1 C2 122.39(13) . . ?
C8 Fe1 C3 111.44(13) . . ?
C8 Fe1 C4 128.39(14) . . ?
C8 Fe1 C5 163.65(14) . . ?
C8 Fe1 C6 68.12(13) . . ?
C8 Fe1 C7 40.95(13) . . ?
C8 Fe1 C9 40.89(13) . . ?
C8 Fe1 C10 68.81(13) . . ?
C9 Fe1 C1 160.14(13) . . ?
C9 Fe1 C2 158.10(13) . . ?
C9 Fe1 C4 108.78(13) . . ?
C9 Fe1 C5 124.57(14) . . ?
C9 Fe1 C6 68.05(13) . . ?
C9 Fe1 C7 68.53(13) . . ?
C9 Fe1 C10 40.94(13) . . ?
C10 Fe1 C1 121.87(13) . . ?
C10 Fe1 C2 159.81(13) . . ?
C10 Fe1 C4 119.21(14) . . ?
C10 Fe1 C5 104.61(14) . . ?
C10 Fe1 C6 40.28(14) . . ?
C10 Fe1 C7 68.17(13) . . ?
C2 P1 C11 101.12(14) . . ?
C2 P1 C17 99.30(14) . . ?
C11 P1 C17 102.04(14) . . ?
H1A N1 H1B 96.8 . . ?
C1 N1 H1A 117.2 . . ?
C1 N1 H1B 117(3) . . ?
H2A N2 H2B 108.5 . . ?
C6 N2 H2A 109.9 . . ?
C6 N2 H2B 110.3 . . ?
N1 C1 Fe1 129.0(2) . . ?
N1 C1 C2 126.0(3) . . ?
C2 C1 Fe1 69.85(18) . . ?
C5 C1 Fe1 69.78(19) . . ?
C5 C1 N1 125.2(3) . . ?
C5 C1 C2 108.7(3) . . ?
P1 C2 Fe1 126.64(17) . . ?
C1 C2 Fe1 69.15(17) . . ?
C1 C2 P1 124.6(2) . . ?
C1 C2 C3 106.1(3) . . ?
C3 C2 Fe1 68.82(16) . . ?
C3 C2 P1 129.3(2) . . ?
Fe1 C3 H3 126.1 . . ?
C2 C3 Fe1 70.08(17) . . ?
C2 C3 H3 125.4 . . ?
C4 C3 Fe1 69.99(18) . . ?
C4 C3 C2 109.2(3) . . ?
C4 C3 H3 125.4 . . ?
Fe1 C4 H4 126.1 . . ?
C3 C4 Fe1 69.55(18) . . ?
C3 C4 H4 126.1 . . ?
C3 C4 C5 107.8(3) . . ?
C5 C4 Fe1 69.80(19) . . ?
C5 C4 H4 126.1 . . ?
Fe1 C5 H5 126.4 . . ?
C1 C5 Fe1 69.69(19) . . ?
C1 C5 C4 108.2(3) . . ?
C1 C5 H5 125.9 . . ?
C4 C5 Fe1 69.58(19) . . ?
C4 C5 H5 125.9 . . ?
N2 C6 Fe1 131.0(2) . . ?
N2 C6 C10 126.0(3) . . ?
C7 C6 Fe1 68.98(18) . . ?
C7 C6 N2 125.7(3) . . ?
C7 C6 C10 108.2(3) . . ?
C10 C6 Fe1 68.66(18) . . ?
Fe1 C7 H7 125.8 . . ?
C6 C7 Fe1 70.97(19) . . ?
C6 C7 H7 125.9 . . ?
C6 C7 C8 108.2(3) . . ?
C8 C7 Fe1 68.91(19) . . ?
C8 C7 H7 125.9 . . ?
Fe1 C8 H8 125.5 . . ?
C7 C8 Fe1 70.14(18) . . ?
C7 C8 H8 126.1 . . ?
C9 C8 Fe1 69.79(19) . . ?
C9 C8 C7 107.7(3) . . ?
C9 C8 H8 126.1 . . ?
Fe1 C9 H9 126.5 . . ?
C8 C9 Fe1 69.32(18) . . ?
C8 C9 H9 126.1 . . ?
C8 C9 C10 107.8(3) . . ?
C10 C9 Fe1 69.69(18) . . ?
C10 C9 H9 126.1 . . ?
Fe1 C10 H10 125.1 . . ?
C6 C10 Fe1 71.06(18) . . ?
C6 C10 C9 108.0(3) . . ?
C6 C10 H10 126.0 . . ?
C9 C10 Fe1 69.37(18) . . ?
C9 C10 H10 126.0 . . ?
C12 C11 P1 117.3(2) . . ?
C16 C11 P1 123.9(2) . . ?
C16 C11 C12 118.8(3) . . ?
C11 C12 H12 120.0 . . ?
C13 C12 C11 120.0(3) . . ?
C13 C12 H12 120.0 . . ?
C12 C13 H13 119.8 . . ?
C14 C13 C12 120.4(3) . . ?
C14 C13 H13 119.8 . . ?
C13 C14 H14 120.1 . . ?
C15 C14 C13 119.8(3) . . ?
C15 C14 H14 120.1 . . ?
C14 C15 H15 120.0 . . ?
C14 C15 C16 120.0(3) . . ?
C16 C15 H15 120.0 . . ?
C11 C16 C15 121.0(3) . . ?
C11 C16 H16 119.5 . . ?
C15 C16 H16 119.5 . . ?
C18 C17 P1 124.5(2) . . ?
C18 C17 C22 118.4(3) . . ?
C22 C17 P1 117.1(2) . . ?
C17 C18 H18 119.7 . . ?
C19 C18 C17 120.6(3) . . ?
C19 C18 H18 119.7 . . ?
C18 C19 H19 119.7 . . ?
C20 C19 C18 120.5(3) . . ?
C20 C19 H19 119.7 . . ?
C19 C20 H20 120.3 . . ?
C19 C20 C21 119.4(3) . . ?
C21 C20 H20 120.3 . . ?
C20 C21 H21 119.9 . . ?
C22 C21 C20 120.2(3) . . ?
C22 C21 H21 119.9 . . ?
C17 C22 H22 119.6 . . ?
C21 C22 C17 120.8(3) . . ?
C21 C22 H22 119.6 . . ?
C23 O1 H1 109.5 . . ?
O1 C23 H23A 109.5 . . ?
O1 C23 H23B 109.5 . . ?
O1 C23 H23C 109.5 . . ?
H23A C23 H23B 109.5 . . ?
H23A C23 H23C 109.5 . . ?
H23B C23 H23C 109.5 . . ?

loop_
_geom_bond_atom_site_label_1
_geom_bond_atom_site_label_2
_geom_bond_distance
_geom_bond_site_symmetry_2
_geom_bond_publ_flag
Fe1 C1 2.049(3) . ?
Fe1 C2 2.059(3) . ?
Fe1 C3 2.042(3) . ?
Fe1 C4 2.048(3) . ?
Fe1 C5 2.051(3) . ?
Fe1 C6 2.078(3) . ?
Fe1 C7 2.052(3) . ?
Fe1 C8 2.036(3) . ?
Fe1 C9 2.042(3) . ?
Fe1 C10 2.047(3) . ?
P1 C2 1.810(3) . ?
P1 C11 1.840(3) . ?
P1 C17 1.840(3) . ?
N1 H1A 0.8908 . ?
N1 C1 1.421(4) . ?
N1 H1B 0.91(4) . ?
N2 H2A 0.8678 . ?
N2 H2B 0.8693 . ?
N2 C6 1.416(4) . ?
C1 C2 1.439(4) . ?
C1 C5 1.420(5) . ?
C2 C3 1.439(5) . ?
C3 H3 0.9500 . ?
C3 C4 1.414(5) . ?
C4 H4 0.9500 . ?
C4 C5 1.422(5) . ?
C5 H5 0.9500 . ?
C6 C7 1.414(5) . ?
C6 C10 1.421(5) . ?
C7 H7 0.9500 . ?
C7 C8 1.430(5) . ?
C8 H8 0.9500 . ?
C8 C9 1.425(5) . ?
C9 H9 0.9500 . ?
C9 C10 1.430(5) . ?
C10 H10 0.9500 . ?
C11 C12 1.402(4) . ?
C11 C16 1.389(5) . ?
C12 H12 0.9500 . ?
C12 C13 1.392(5) . ?
C13 H13 0.9500 . ?
C13 C14 1.389(5) . ?
C14 H14 0.9500 . ?
C14 C15 1.382(5) . ?
C15 H15 0.9500 . ?
C15 C16 1.389(5) . ?
C16 H16 0.9500 . ?
C17 C18 1.394(4) . ?
C17 C22 1.400(4) . ?
C18 H18 0.9500 . ?
C18 C19 1.390(5) . ?
C19 H19 0.9500 . ?
C19 C20 1.388(5) . ?
C20 H20 0.9500 . ?
C20 C21 1.389(5) . ?
C21 H21 0.9500 . ?
C21 C22 1.387(5) . ?
C22 H22 0.9500 . ?
O1 H1 0.8400 . ?
O1 C23 1.422(5) . ?
C23 H23A 0.9800 . ?
C23 H23B 0.9800 . ?
C23 H23C 0.9800 . ?

loop_
_smtbx_masks_void_nr
_smtbx_masks_void_average_x
_smtbx_masks_void_average_y
_smtbx_masks_void_average_z
_smtbx_masks_void_volume
_smtbx_masks_void_count_electrons
_smtbx_masks_void_content
1 0.250 0.750 -0.098 230.6 67.3 ?
2 0.750 0.250 -0.997 230.6 67.6 ?
